data_7115303
loop_
_publ_author_name
'Lu-Feng Wang'
'Zi-Fa Shi'
'Xiao-Ping Cao'
'Bao-Sheng Li'
'Peng An'

_publ_section_title
;
 Construction of fused- and spiro-oxa-[n.2.1] skeletons by a tandem
 epoxide rearrangement/intramolecular [3+2] cycloaddition of cyclopropanes
 with carbonyls
;
_journal_name_full Chem.Commun.
_journal_page_first 8061
_journal_paper_doi 10.1039/C4CC02641A
_journal_volume 50
_journal_year 2014
_chemical_formula_moiety 'C17 H24 O7'
_chemical_formula_sum 'C17 H24 O7'
_chemical_formula_weight 340.36
_chemical_name_systematic
;
 ? 
;
_space_group_crystal_system monoclinic
_space_group_IT_number 14
_space_group_name_Hall '-P 2yn'
_space_group_name_H-M_alt 'P 1 21/n 1'
_symmetry_space_group_name_Hall '-P 2yn'
_symmetry_space_group_name_H-M 'P 1 21/n 1'
_atom_sites_solution_hydrogens geom
_atom_sites_solution_primary iterative
_atom_sites_solution_secondary difmap
_audit_creation_date 2013-05-24
_audit_creation_method
;
  Olex2 1.2
  (compiled Apr  9 2013 14:06:00, GUI svn.r4458)
;
_cell_angle_alpha 90.00
_cell_angle_beta 99.729(5)
_cell_angle_gamma 90.00
_cell_formula_units_Z 4
_cell_length_a 10.9441(5)
_cell_length_b 13.9862(7)
_cell_length_c 11.3875(5)
_cell_measurement_reflns_used 1472
_cell_measurement_temperature 295.71(10)
_cell_measurement_theta_max 23.5230
_cell_measurement_theta_min 3.7420
_cell_volume 1717.97(14)
_computing_cell_refinement
;
CrysAlisPro, Agilent Technologies,
Version 1.171.36.28 (release 01-02-2013 CrysAlis171 .NET)
(compiled Feb  1 2013,16:14:44)
;
_computing_data_collection
;
CrysAlisPro, Agilent Technologies,
Version 1.171.36.28 (release 01-02-2013 CrysAlis171 .NET)
(compiled Feb  1 2013,16:14:44)
;
_computing_data_reduction
;
CrysAlisPro, Agilent Technologies,
Version 1.171.36.28 (release 01-02-2013 CrysAlis171 .NET)
(compiled Feb  1 2013,16:14:44)
;
_computing_molecular_graphics
;
O. V. Dolomanov, L. J. Bourhis, R. J. Gildea, J. A. K. Howard and H. Puschmann,
OLEX2: a complete structure solution, refinement and analysis program.
J. Appl. Cryst. (2009). 42, 339-341.
;
_computing_publication_material
;
O. V. Dolomanov, L. J. Bourhis, R. J. Gildea, J. A. K. Howard and H. Puschmann,
OLEX2: a complete structure solution, refinement and analysis program.
J. Appl. Cryst. (2009). 42, 339-341.
;
_computing_structure_refinement
;
SHELXL, G.M. Sheldrick, Acta Cryst.
(2008). A64, 112-122
;
_computing_structure_solution 'SUPERFLIP, J. Appl. Cryst. (2007) 40, 786-790'
_diffrn_ambient_temperature 295.71(10)
_diffrn_detector_area_resol_mean 16.0733
_diffrn_measured_fraction_theta_full 0.9769
_diffrn_measured_fraction_theta_max 0.8686
_diffrn_measurement_details
;
  1 omega  -52.00   54.00   1.0000   12.0000
omega____ theta____ kappa____ phi______ frames
    -       22.6512  -38.0000 -180.0000 106

  2 omega    4.00   64.00   1.0000   12.0000
omega____ theta____ kappa____ phi______ frames
    -       22.6512  -99.0000  120.0000 60

  3 omega   -7.00   43.00   1.0000   12.0000
omega____ theta____ kappa____ phi______ frames
    -       22.6512  -99.0000  -30.0000 50
;
_diffrn_measurement_device_type 'SuperNova, Dual, Cu at zero, Eos'
_diffrn_measurement_method '\w scans'
_diffrn_orient_matrix_UB_11 -0.0651365000
_diffrn_orient_matrix_UB_12 -0.0007085000
_diffrn_orient_matrix_UB_13 -0.0190005000
_diffrn_orient_matrix_UB_21 -0.0004351000
_diffrn_orient_matrix_UB_22 -0.0500439000
_diffrn_orient_matrix_UB_23 0.0099775000
_diffrn_orient_matrix_UB_31 -0.0091268000
_diffrn_orient_matrix_UB_32 0.0082540000
_diffrn_orient_matrix_UB_33 0.0593797000
_diffrn_radiation_monochromator mirror
_diffrn_radiation_type 'Mo K\a'
_diffrn_radiation_wavelength 0.7107
_diffrn_reflns_av_R_equivalents 0.0402
_diffrn_reflns_av_unetI/netI 0.0722
_diffrn_reflns_limit_h_max 13
_diffrn_reflns_limit_h_min -12
_diffrn_reflns_limit_k_max 17
_diffrn_reflns_limit_k_min -13
_diffrn_reflns_limit_l_max 13
_diffrn_reflns_limit_l_min -8
_diffrn_reflns_number 5953
_diffrn_reflns_theta_full 25.50
_diffrn_reflns_theta_max 25.68
_diffrn_reflns_theta_min 3.18
_diffrn_source 'SuperNova (Mo) X-ray Source'
_exptl_absorpt_coefficient_mu 0.102
_exptl_absorpt_correction_T_max 1.00000
_exptl_absorpt_correction_T_min 0.91841
_exptl_absorpt_correction_type multi-scan
_exptl_absorpt_process_details
;
CrysAlisPro, Agilent Technologies,
Version 1.171.36.28 (release 01-02-2013 CrysAlis171 .NET)
(compiled Feb  1 2013,16:14:44)
Empirical absorption correction using spherical harmonics,
 implemented in SCALE3 ABSPACK scaling algorithm.
;
_exptl_crystal_colour 'clear light colourless'
_exptl_crystal_density_diffrn 1.316
_exptl_crystal_density_method 'not measured'
_exptl_crystal_description block
_exptl_crystal_F_000 728
_exptl_crystal_size_max 0.25
_exptl_crystal_size_mid 0.12
_exptl_crystal_size_min 0.06
_refine_diff_density_max 0.196
_refine_diff_density_min -0.197
_refine_diff_density_rms 0.048
_refine_ls_extinction_method none
_refine_ls_goodness_of_fit_ref 1.094
_refine_ls_hydrogen_treatment mixed
_refine_ls_matrix_type full
_refine_ls_number_parameters 222
_refine_ls_number_reflns 3198
_refine_ls_number_restraints 0
_refine_ls_restrained_S_all 1.094
_refine_ls_R_factor_all 0.0941
_refine_ls_R_factor_gt 0.0570
_refine_ls_shift/su_max 0.002
_refine_ls_shift/su_mean 0.000
_refine_ls_structure_factor_coef Fsqd
_refine_ls_weighting_details 'calc w=1/[\s^2^(Fo^2^)+(0.0427P)^2^+0.1340P] where P=(Fo^2^+2Fc^2^)/3'
_refine_ls_weighting_scheme calc
_refine_ls_wR_factor_gt 0.1162
_refine_ls_wR_factor_ref 0.1462
_reflns_number_gt 2033
_reflns_number_total 3198
_reflns_threshold_expression >2sigma(I)
_cod_data_source_file c4cc02641a2.cif
_cod_data_source_block wanglf0523
_cod_original_cell_volume 1717.99(14)
_cod_database_code 7115303
_reflns_odcompleteness_completeness 97.69
_reflns_odcompleteness_iscentric 1
_reflns_odcompleteness_theta 26.32
_olex2_refinement_description
;
1. Fixed Uiso
 At 1.2 times of:
  All C(H) groups, All C(H,H) groups
 At 1.5 times of:
  All C(H,H,H) groups, All O(H) groups
2.a Ternary CH refined with riding coordinates:
 C3(H3)
2.b Secondary CH2 refined with riding coordinates:
 C14(H14A,H14B), C5(H5A,H5B), C12(H12A,H12B), C4(H4A,H4B), C2(H2A,H2B)
2.c Idealised Me refined as rotating group:
 C15(H15A,H15B,H15C), C16(H16A,H16B,H16C), C11(H11A,H11B,H11C), C9(H9A,H9B,H9C)
2.d Idealised tetrahedral OH refined as rotating group:
 O7(H7)
;

loop_
_space_group_symop_id
_space_group_symop_operation_xyz
1 'x, y, z'
2 '-x+1/2, y+1/2, -z+1/2'
3 '-x, -y, -z'
4 'x-1/2, -y-1/2, z-1/2'

loop_
_atom_site_label
_atom_site_type_symbol
_atom_site_fract_x
_atom_site_fract_y
_atom_site_fract_z
_atom_site_U_iso_or_equiv
_atom_site_adp_type
_atom_site_occupancy
_atom_site_symmetry_multiplicity
_atom_site_calc_flag
_atom_site_refinement_flags
O5 O 0.71077(15) 0.72641(12) 0.24017(14) 0.0348(5) Uani 1 1 d .
O7 O 0.40953(19) 0.70297(16) -0.11132(16) 0.0564(6) Uani 1 1 d .
H7 H 0.3447 0.7229 -0.1503 0.085 Uiso 1 1 calc R
O6 O 0.36888(18) 0.81407(16) 0.01581(15) 0.0521(6) Uani 1 1 d .
O4 O 0.34329(17) 0.85992(16) 0.25297(16) 0.0512(6) Uani 1 1 d .
O2 O 0.49391(18) 0.80624(16) 0.47788(16) 0.0532(6) Uani 1 1 d .
O1 O 0.6334(2) 0.88815(18) 0.39845(17) 0.0690(7) Uani 1 1 d .
O3 O 0.3066(2) 0.70361(18) 0.2222(2) 0.0687(7) Uani 1 1 d .
C7 C 0.5963(2) 0.77277(18) 0.1847(2) 0.0297(6) Uani 1 1 d .
C14 C 0.6296(2) 0.87273(18) 0.1470(2) 0.0313(6) Uani 1 1 d .
H14A H 0.6889 0.9024 0.2092 0.038 Uiso 1 1 calc R
H14B H 0.5561 0.9126 0.1313 0.038 Uiso 1 1 calc R
C13 C 0.6868(2) 0.8599(2) 0.0316(2) 0.0370(7) Uani 1 1 d .
C6 C 0.5575(2) 0.71850(18) 0.0628(2) 0.0306(6) Uani 1 1 d .
C17 C 0.4351(2) 0.7517(2) -0.0090(2) 0.0353(6) Uani 1 1 d .
C5 C 0.5515(3) 0.60928(19) 0.0739(2) 0.0397(7) Uani 1 1 d .
H5A H 0.4714 0.5916 0.0930 0.048 Uiso 1 1 calc R
H5B H 0.5583 0.5808 -0.0024 0.048 Uiso 1 1 calc R
C12 C 0.6619(2) 0.75393(19) -0.0031(2) 0.0360(7) Uani 1 1 d .
H12A H 0.7364 0.7162 0.0204 0.043 Uiso 1 1 calc R
H12B H 0.6362 0.7481 -0.0886 0.043 Uiso 1 1 calc R
C4 C 0.6535(3) 0.5684(2) 0.1692(2) 0.0439(7) Uani 1 1 d .
H4A H 0.6303 0.5049 0.1918 0.053 Uiso 1 1 calc R
H4B H 0.7302 0.5632 0.1375 0.053 Uiso 1 1 calc R
C3 C 0.6725(3) 0.63308(19) 0.2772(2) 0.0408(7) Uani 1 1 d .
H3 H 0.7364 0.6066 0.3394 0.049 Uiso 1 1 calc R
C1 C 0.5174(2) 0.7579(2) 0.2857(2) 0.0351(6) Uani 1 1 d .
C8 C 0.5566(3) 0.8270(2) 0.3907(2) 0.0391(7) Uani 1 1 d .
C10 C 0.3769(3) 0.7688(2) 0.2482(2) 0.0428(7) Uani 1 1 d .
C2 C 0.5549(3) 0.6545(2) 0.3280(2) 0.0444(7) Uani 1 1 d .
H2A H 0.5709 0.6510 0.4143 0.053 Uiso 1 1 calc R
H2B H 0.4898 0.6094 0.2978 0.053 Uiso 1 1 calc R
C15 C 0.8260(3) 0.8803(2) 0.0563(3) 0.0532(8) Uani 1 1 d .
H15A H 0.8395 0.9473 0.0713 0.080 Uiso 1 1 calc R
H15B H 0.8619 0.8619 -0.0116 0.080 Uiso 1 1 calc R
H15C H 0.8640 0.8444 0.1247 0.080 Uiso 1 1 calc R
C16 C 0.6252(3) 0.9270(2) -0.0674(2) 0.0523(8) Uani 1 1 d .
H16A H 0.5379 0.9140 -0.0847 0.078 Uiso 1 1 calc R
H16B H 0.6610 0.9170 -0.1378 0.078 Uiso 1 1 calc R
H16C H 0.6382 0.9922 -0.0418 0.078 Uiso 1 1 calc R
C11 C 0.2141(3) 0.8815(3) 0.2126(3) 0.0756(12) Uani 1 1 d .
H11A H 0.1946 0.8726 0.1279 0.113 Uiso 1 1 calc R
H11B H 0.1981 0.9467 0.2317 0.113 Uiso 1 1 calc R
H11C H 0.1638 0.8397 0.2512 0.113 Uiso 1 1 calc R
C9 C 0.5190(3) 0.8653(3) 0.5841(2) 0.0602(9) Uani 1 1 d .
H9A H 0.4864 0.9283 0.5661 0.090 Uiso 1 1 calc R
H9B H 0.6069 0.8690 0.6108 0.090 Uiso 1 1 calc R
H9C H 0.4803 0.8375 0.6456 0.090 Uiso 1 1 calc R

loop_
_atom_site_aniso_label
_atom_site_aniso_U_11
_atom_site_aniso_U_22
_atom_site_aniso_U_33
_atom_site_aniso_U_23
_atom_site_aniso_U_13
_atom_site_aniso_U_12
O5 0.0322(10) 0.0283(11) 0.0391(10) 0.0007(8) -0.0079(8) 0.0013(8)
O7 0.0532(14) 0.0600(15) 0.0454(12) -0.0193(10) -0.0223(10) 0.0191(11)
O6 0.0518(13) 0.0575(15) 0.0414(11) -0.0069(10) -0.0083(9) 0.0229(11)
O4 0.0408(12) 0.0586(15) 0.0529(12) 0.0053(10) 0.0046(9) 0.0136(11)
O2 0.0590(13) 0.0641(15) 0.0377(11) -0.0061(10) 0.0120(10) -0.0116(12)
O1 0.0885(18) 0.0700(17) 0.0542(13) -0.0223(12) 0.0277(12) -0.0397(15)
O3 0.0451(13) 0.0670(18) 0.0868(17) 0.0167(13) -0.0096(12) -0.0216(13)
C7 0.0277(13) 0.0269(15) 0.0315(13) -0.0008(10) -0.0037(11) 0.0009(11)
C14 0.0319(14) 0.0261(15) 0.0351(13) -0.0036(11) 0.0031(11) -0.0009(12)
C13 0.0428(16) 0.0318(16) 0.0374(14) -0.0013(12) 0.0094(12) 0.0006(13)
C6 0.0349(14) 0.0249(15) 0.0284(13) -0.0026(10) -0.0046(11) 0.0018(12)
C17 0.0368(15) 0.0327(16) 0.0340(14) -0.0007(12) -0.0013(12) 0.0012(13)
C5 0.0457(16) 0.0277(16) 0.0407(15) -0.0029(12) -0.0069(12) -0.0003(13)
C12 0.0389(16) 0.0320(16) 0.0355(14) -0.0049(12) 0.0016(12) 0.0060(13)
C4 0.0499(17) 0.0269(16) 0.0497(16) 0.0001(13) -0.0065(13) 0.0055(14)
C3 0.0475(17) 0.0265(16) 0.0417(15) 0.0052(12) -0.0121(13) -0.0021(13)
C1 0.0360(15) 0.0336(16) 0.0339(14) 0.0015(12) 0.0011(12) -0.0052(13)
C8 0.0396(16) 0.0433(19) 0.0339(15) -0.0002(13) 0.0050(12) -0.0018(15)
C10 0.0374(16) 0.050(2) 0.0402(16) 0.0095(14) 0.0037(13) -0.0019(16)
C2 0.0563(19) 0.0338(17) 0.0397(15) 0.0051(12) -0.0017(13) -0.0076(15)
C15 0.0516(19) 0.048(2) 0.0646(19) -0.0172(16) 0.0227(16) -0.0114(16)
C16 0.075(2) 0.0386(18) 0.0453(16) 0.0064(14) 0.0166(15) 0.0045(17)
C11 0.050(2) 0.099(3) 0.080(2) 0.033(2) 0.0159(18) 0.027(2)
C9 0.072(2) 0.074(3) 0.0353(16) -0.0120(16) 0.0101(15) -0.001(2)

loop_
_atom_type_symbol
_atom_type_description
_atom_type_scat_dispersion_real
_atom_type_scat_dispersion_imag
_atom_type_scat_source
C C 0.0033 0.0016 'International Tables Vol C Tables 4.2.6.8 and 6.1.1.4'
H H 0.0000 0.0000 'International Tables Vol C Tables 4.2.6.8 and 6.1.1.4'
O O 0.0106 0.0060 'International Tables Vol C Tables 4.2.6.8 and 6.1.1.4'

loop_
_geom_angle_atom_site_label_1
_geom_angle_atom_site_label_2
_geom_angle_atom_site_label_3
_geom_angle
C3 O5 C7 104.88(18)
C17 O7 H7 109.5
C10 O4 C11 116.8(3)
C8 O2 C9 116.6(2)
O5 C7 C14 107.54(19)
O5 C7 C6 104.58(19)
O5 C7 C1 99.37(17)
C14 C7 C6 103.62(19)
C14 C7 C1 121.1(2)
C1 C7 C6 118.9(2)
C7 C14 H14A 110.5
C7 C14 H14B 110.5
C7 C14 C13 106.3(2)
H14A C14 H14B 108.7
C13 C14 H14A 110.5
C13 C14 H14B 110.5
C12 C13 C14 104.3(2)
C15 C13 C14 110.7(2)
C15 C13 C12 110.7(2)
C15 C13 C16 108.8(2)
C16 C13 C14 111.1(2)
C16 C13 C12 111.2(2)
C17 C6 C7 114.1(2)
C17 C6 C5 107.6(2)
C17 C6 C12 107.3(2)
C5 C6 C7 114.6(2)
C5 C6 C12 113.8(2)
C12 C6 C7 99.28(19)
O7 C17 C6 110.4(2)
O6 C17 O7 122.0(2)
O6 C17 C6 127.5(2)
C6 C5 H5A 108.9
C6 C5 H5B 108.9
H5A C5 H5B 107.7
C4 C5 C6 113.2(2)
C4 C5 H5A 108.9
C4 C5 H5B 108.9
C13 C12 C6 107.2(2)
C13 C12 H12A 110.3
C13 C12 H12B 110.3
C6 C12 H12A 110.3
C6 C12 H12B 110.3
H12A C12 H12B 108.5
C5 C4 H4A 109.7
C5 C4 H4B 109.7
H4A C4 H4B 108.2
C3 C4 C5 109.7(2)
C3 C4 H4A 109.7
C3 C4 H4B 109.7
O5 C3 C4 107.9(2)
O5 C3 H3 110.2
O5 C3 C2 103.7(2)
C4 C3 H3 110.2
C4 C3 C2 114.6(2)
C2 C3 H3 110.2
C8 C1 C7 111.8(2)
C8 C1 C2 108.6(2)
C10 C1 C7 115.7(2)
C10 C1 C8 106.8(2)
C10 C1 C2 112.2(2)
C2 C1 C7 101.7(2)
O2 C8 C1 109.3(2)
O1 C8 O2 123.2(3)
O1 C8 C1 127.5(3)
O4 C10 C1 110.8(3)
O3 C10 O4 124.7(3)
O3 C10 C1 124.4(3)
C3 C2 C1 105.1(2)
C3 C2 H2A 110.7
C3 C2 H2B 110.7
C1 C2 H2A 110.7
C1 C2 H2B 110.7
H2A C2 H2B 108.8
C13 C15 H15A 109.5
C13 C15 H15B 109.5
C13 C15 H15C 109.5
H15A C15 H15B 109.5
H15A C15 H15C 109.5
H15B C15 H15C 109.5
C13 C16 H16A 109.5
C13 C16 H16B 109.5
C13 C16 H16C 109.5
H16A C16 H16B 109.5
H16A C16 H16C 109.5
H16B C16 H16C 109.5
O4 C11 H11A 109.5
O4 C11 H11B 109.5
O4 C11 H11C 109.5
H11A C11 H11B 109.5
H11A C11 H11C 109.5
H11B C11 H11C 109.5
O2 C9 H9A 109.5
O2 C9 H9B 109.5
O2 C9 H9C 109.5
H9A C9 H9B 109.5
H9A C9 H9C 109.5
H9B C9 H9C 109.5

loop_
_geom_bond_atom_site_label_1
_geom_bond_atom_site_label_2
_geom_bond_distance
O5 C7 1.457(3)
O5 C3 1.455(3)
O7 H7 0.8200
O7 C17 1.338(3)
O6 C17 1.198(3)
O4 C10 1.330(3)
O4 C11 1.443(3)
O2 C8 1.331(3)
O2 C9 1.452(3)
O1 C8 1.191(3)
O3 C10 1.198(3)
C7 C14 1.525(3)
C7 C6 1.576(3)
C7 C1 1.564(3)
C14 H14A 0.9700
C14 H14B 0.9700
C14 C13 1.558(3)
C13 C12 1.546(4)
C13 C15 1.528(4)
C13 C16 1.534(4)
C6 C17 1.519(3)
C6 C5 1.535(4)
C6 C12 1.551(3)
C5 H5A 0.9700
C5 H5B 0.9700
C5 C4 1.530(3)
C12 H12A 0.9700
C12 H12B 0.9700
C4 H4A 0.9700
C4 H4B 0.9700
C4 C3 1.513(3)
C3 H3 0.9800
C3 C2 1.528(4)
C1 C8 1.542(4)
C1 C10 1.533(4)
C1 C2 1.557(4)
C2 H2A 0.9700
C2 H2B 0.9700
C15 H15A 0.9600
C15 H15B 0.9600
C15 H15C 0.9600
C16 H16A 0.9600
C16 H16B 0.9600
C16 H16C 0.9600
C11 H11A 0.9600
C11 H11B 0.9600
C11 H11C 0.9600
C9 H9A 0.9600
C9 H9B 0.9600
C9 H9C 0.9600

loop_
_geom_torsion_atom_site_label_1
_geom_torsion_atom_site_label_2
_geom_torsion_atom_site_label_3
_geom_torsion_atom_site_label_4
_geom_torsion
O5 C7 C14 C13 76.8(2)
O5 C7 C6 C17 177.03(19)
O5 C7 C6 C5 52.3(3)
O5 C7 C6 C12 -69.2(2)
O5 C7 C1 C8 75.9(2)
O5 C7 C1 C10 -161.7(2)
O5 C7 C1 C2 -39.8(2)
O5 C3 C2 C1 14.0(2)
C7 O5 C3 C4 80.3(2)
C7 O5 C3 C2 -41.6(2)
C7 C14 C13 C12 9.7(2)
C7 C14 C13 C15 -109.4(2)
C7 C14 C13 C16 129.6(2)
C7 C6 C17 O7 179.4(2)
C7 C6 C17 O6 1.6(4)
C7 C6 C5 C4 -37.4(3)
C7 C6 C12 C13 -37.9(2)
C7 C1 C8 O2 -175.0(2)
C7 C1 C8 O1 2.5(4)
C7 C1 C10 O4 -85.8(3)
C7 C1 C10 O3 96.6(3)
C7 C1 C2 C3 15.8(2)
C14 C7 C6 C17 -70.4(3)
C14 C7 C6 C5 164.9(2)
C14 C7 C6 C12 43.3(2)
C14 C7 C1 C8 -41.3(3)
C14 C7 C1 C10 81.2(3)
C14 C7 C1 C2 -156.9(2)
C14 C13 C12 C6 18.4(3)
C6 C7 C14 C13 -33.6(2)
C6 C7 C1 C8 -171.7(2)
C6 C7 C1 C10 -49.2(3)
C6 C7 C1 C2 72.7(3)
C6 C5 C4 C3 40.0(3)
C17 C6 C5 C4 -165.5(2)
C17 C6 C12 C13 81.1(2)
C5 C6 C17 O7 -52.3(3)
C5 C6 C17 O6 129.9(3)
C5 C6 C12 C13 -160.0(2)
C5 C4 C3 O5 -61.1(3)
C5 C4 C3 C2 53.8(3)
C12 C6 C17 O7 70.5(3)
C12 C6 C17 O6 -107.3(3)
C12 C6 C5 C4 75.9(3)
C4 C3 C2 C1 -103.3(2)
C3 O5 C7 C14 178.29(19)
C3 O5 C7 C6 -72.0(2)
C3 O5 C7 C1 51.3(2)
C1 C7 C14 C13 -170.2(2)
C1 C7 C6 C17 67.4(3)
C1 C7 C6 C5 -57.3(3)
C1 C7 C6 C12 -178.8(2)
C8 C1 C10 O4 39.3(3)
C8 C1 C10 O3 -138.3(3)
C8 C1 C2 C3 -102.1(2)
C10 C1 C8 O2 57.5(3)
C10 C1 C8 O1 -125.0(3)
C10 C1 C2 C3 140.2(2)
C2 C1 C8 O2 -63.7(3)
C2 C1 C8 O1 113.8(3)
C2 C1 C10 O4 158.1(2)
C2 C1 C10 O3 -19.5(4)
C15 C13 C12 C6 137.5(2)
C16 C13 C12 C6 -101.4(2)
C11 O4 C10 O3 -6.3(4)
C11 O4 C10 C1 176.1(2)
C9 O2 C8 O1 2.8(4)
C9 O2 C8 C1 -179.6(2)
